data_1511502
loop_
_publ_author_name
'Gerand, B.'
'Touboul, M.'
'Nowogrocki, G.'
'Seguin, L.'
'Penin, N.'

_publ_section_title
;
 beta-(Tl2 B4 O7): compound containing a new three-dimensional borate
 anion
;
_journal_name_full 'Journal of Solid State Chemistry'
_journal_page_first 139
_journal_page_last 146
_journal_paper_doi 10.1006/jssc.2001.9207
_journal_volume 160
_journal_year 2001
_chemical_formula_sum 'B4 O7 Tl2'
_chemical_name_systematic 'Tl2 (B4 O7)'
_space_group_IT_number 2
_symmetry_space_group_name_Hall '-P 1'
_symmetry_space_group_name_H-M 'P -1'
_cell_angle_alpha 119.093
_cell_angle_beta 92.288
_cell_angle_gamma 91.012
_cell_formula_units_Z 6
_cell_length_a 6.7415
_cell_length_b 13.225
_cell_length_c 13.389
_cell_volume 1041.334
_citation_journal_id_ASTM JSSCBI
_cod_data_source_file boron4-x_131.cif
_cod_data_source_block B4O7Tl2
_cod_database_code 1511502

loop_
_symmetry_equiv_pos_as_xyz
x,y,z
-x,-y,-z

loop_
_atom_site_label
_atom_site_type_symbol
_atom_site_fract_x
_atom_site_fract_y
_atom_site_fract_z
_atom_site_occupancy
_atom_site_U_iso_or_equiv
O18 O-2 0.4822 0.5519 0.3358 1 0.0
B2 B+3 0.0794 0.817 0.902 1 0.0
B10 B+3 0.7511 0.7109 0.8185 1 0.0
O8 O-2 0.2366 0.7442 0.2036 1 0.0
Tl2 Tl+1 0.44248 0.7329 0.63419 1 0.0
O6 O-2 0.0909 0.8445 0.8085 1 0.0
Tl6 Tl+1 0.11433 0.53436 0.40614 1 0.0
O15 O-2 0.9178 0.8201 0.4544 1 0.0
B12 B+3 0.9536 0.7892 0.7165 1 0.0
Tl1 Tl+1 0.03001 0.59992 0.9463 1 0.0
O5 O-2 0.2054 0.7132 0.8742 1 0.0
O20 O-2 0.7176 0.6676 0.2987 1 0.0
Tl5 Tl+1 0.22388 0.97728 0.5587 1 0.0
Tl4 Tl+1 0.60391 0.66684 0.11176 1 0.0
B11 B+3 0.8312 0.7922 0.5358 1 0.0
B6 B+3 0.0848 0.8303 0.2323 1 0.0
B7 B+3 0.6471 0.6324 0.3701 1 0.0
O14 O-2 0.9049 0.798 0.2649 1 0.0
O3 O-2 0.4364 0.5807 0.8556 1 0.0
O1 O-2 0.9796 0.8066 0.624 1 0.0
O2 O-2 0.6621 0.8747 0.5978 1 0.0
B3 B+3 0.2143 0.6554 0.2275 1 0.0
O17 O-2 0.8006 0.7215 0.7162 1 0.0
B5 B+3 0.1643 0.9187 0.1113 1 0.0
O7 O-2 0.3392 0.5669 0.1762 1 0.0
O19 O-2 0.1684 0.9435 0.3328 1 0.0
O11 O-2 0.7284 0.6763 0.4797 1 0.0
B4 B+3 0.9052 0.7398 0.3329 1 0.0
O21 O-2 0.0487 0.8469 0.1316 1 0.0
O10 O-2 0.5409 0.748 0.8412 1 0.0
B8 B+3 0.4051 0.4837 0.2145 1 0.0
O12 O-2 0.8808 0.7846 0.915 1 0.0
O9 O-2 0.072 0.6588 0.3008 1 0.0
O16 O-2 0.1709 0.9128 0.0084 1 0.0
B9 B+3 0.7364 0.9758 0.6862 1 0.0
B1 B+3 0.396 0.6831 0.8569 1 0.0
O4 O-2 0.7111 0.9966 0.7962 1 0.0
O13 O-2 0.2366 0.4112 0.211 1 0.0
Tl3 Tl+1 0.68915 0.94333 0.06948 1 0.0
